data_1544285
loop_
_publ_author_name
'Jash, Biswarup'
'Scharf, Philipp'
'Sandmann, Nikolas'
'Fonseca Guerra, C\'elia'
'Megger, Dominik A.'
'M\"uller, Jens'

_publ_section_title
;
 A metal-mediated base pair that discriminates between the canonical
 pyrimidine nucleobases.
;
_journal_issue 2
_journal_name_full 'Chemical science'
_journal_page_first 1337
_journal_page_last 1343
_journal_paper_doi 10.1039/c6sc03482a
_journal_volume 8
_journal_year 2017
_chemical_formula_sum 'C14 H10 N4'
_chemical_formula_weight 234.26
_chemical_name_systematic
;
 ?
;
_space_group_crystal_system monoclinic
_space_group_IT_number 14
_space_group_name_Hall '-P 2yn'
_space_group_name_H-M_alt 'P 1 21/n 1'
_symmetry_space_group_name_Hall '-P 2yn'
_symmetry_space_group_name_H-M 'P 1 21/n 1'
_atom_sites_solution_hydrogens geom
_audit_creation_method SHELXL-2013
_audit_update_record
;
2016-07-01 deposited with the CCDC.
2016-10-12 downloaded from the CCDC.
;
_cell_angle_alpha 90
_cell_angle_beta 99.5145(11)
_cell_angle_gamma 90
_cell_formula_units_Z 4
_cell_length_a 9.3816(4)
_cell_length_b 6.7781(3)
_cell_length_c 16.9307(6)
_cell_measurement_reflns_used 8735
_cell_measurement_temperature 100(2)
_cell_measurement_theta_max 30.05
_cell_measurement_theta_min 2.44
_cell_volume 1061.80(8)
_computing_cell_refinement 'Bruker SAINT'
_computing_data_collection 'Bruker APEX2'
_computing_data_reduction 'Bruker SAINT'
_computing_molecular_graphics 'Bruker SHELXTL'
_computing_publication_material 'Bruker SHELXTL'
_computing_structure_refinement 'SHELXL-2013 (Sheldrick 2013)'
_computing_structure_solution 'SHELXS-97 (Sheldrick 2008)'
_diffrn_ambient_temperature 100(2)
_diffrn_measured_fraction_theta_full 0.997
_diffrn_measured_fraction_theta_max 0.995
_diffrn_measurement_device_type 'Photon 100 CMOS-detector'
_diffrn_measurement_method 'omega scan'
_diffrn_radiation_type MoK\a
_diffrn_radiation_wavelength 0.71073
_diffrn_reflns_av_R_equivalents 0.0314
_diffrn_reflns_av_unetI/netI 0.0248
_diffrn_reflns_Laue_measured_fraction_full 0.997
_diffrn_reflns_Laue_measured_fraction_max 0.995
_diffrn_reflns_limit_h_max 13
_diffrn_reflns_limit_h_min -13
_diffrn_reflns_limit_k_max 9
_diffrn_reflns_limit_k_min -9
_diffrn_reflns_limit_l_max 23
_diffrn_reflns_limit_l_min -23
_diffrn_reflns_number 16254
_diffrn_reflns_point_group_measured_fraction_full 0.997
_diffrn_reflns_point_group_measured_fraction_max 0.995
_diffrn_reflns_theta_full 25.242
_diffrn_reflns_theta_max 30.108
_diffrn_reflns_theta_min 2.439
_diffrn_source Microfocus
_exptl_absorpt_coefficient_mu 0.093
_exptl_absorpt_correction_T_max 0.7460
_exptl_absorpt_correction_T_min 0.6983
_exptl_absorpt_correction_type multi-scan
_exptl_absorpt_process_details 'SADABS V2008/1 (Bruker AXS)'
_exptl_crystal_colour colourless
_exptl_crystal_density_diffrn 1.465
_exptl_crystal_description block
_exptl_crystal_F_000 488
_exptl_crystal_recrystallization_method 'Re-crystallisation from solvent'
_exptl_crystal_size_max 0.180
_exptl_crystal_size_mid 0.100
_exptl_crystal_size_min 0.090
_refine_diff_density_max 0.484
_refine_diff_density_min -0.309
_refine_diff_density_rms 0.078
_refine_ls_extinction_method none
_refine_ls_goodness_of_fit_ref 1.044
_refine_ls_hydrogen_treatment constr
_refine_ls_matrix_type full
_refine_ls_number_parameters 164
_refine_ls_number_reflns 3118
_refine_ls_number_restraints 0
_refine_ls_restrained_S_all 1.044
_refine_ls_R_factor_all 0.0617
_refine_ls_R_factor_gt 0.0470
_refine_ls_shift/su_max 0.000
_refine_ls_shift/su_mean 0.000
_refine_ls_structure_factor_coef Fsqd
_refine_ls_weighting_details 'w=1/[\s^2^(Fo^2^)+(0.0846P)^2^+0.2564P] where P=(Fo^2^+2Fc^2^)/3'
_refine_ls_weighting_scheme calc
_refine_ls_wR_factor_gt 0.1287
_refine_ls_wR_factor_ref 0.1397
_reflns_Friedel_coverage 0.000
_reflns_number_gt 2477
_reflns_number_total 3118
_reflns_threshold_expression 'I > 2\s(I)'
_cod_data_source_file c6sc03482a2.cif
_cod_data_source_block sadp21c
_cod_depositor_comments
;Adding full bibliography for 1544285.cif.

 Adding full bibliography for 1544285.cif.
;
_cod_database_code 1544285
_shelx_space_group_comment
;
The symmetry employed for this shelxl refinement is uniquely defined
by the following loop, which should always be used as a source of
symmetry information in preference to the above space-group names.
They are only intended as comments.
;
_shelx_estimated_absorpt_t_min 0.984
_shelx_estimated_absorpt_t_max 0.992
_shelxl_version_number 2013-4

loop_
_space_group_symop_operation_xyz
'x, y, z'
'-x+1/2, y+1/2, -z+1/2'
'-x, -y, -z'
'x-1/2, -y-1/2, z-1/2'

loop_
_atom_site_label
_atom_site_type_symbol
_atom_site_fract_x
_atom_site_fract_y
_atom_site_fract_z
_atom_site_U_iso_or_equiv
_atom_site_adp_type
_atom_site_occupancy
_atom_site_site_symmetry_order
_atom_site_calc_flag
_atom_site_refinement_flags_posn
_atom_site_refinement_flags_adp
N1 N 0.18567(11) 0.24294(15) 0.64000(6) 0.0153(2) Uani 1 1 d . .
C11 C 0.11558(14) 0.19351(19) 0.70794(7) 0.0196(3) Uani 1 1 d . .
H11A H 0.0435 0.2945 0.7141 0.029 Uiso 1 1 calc R U
H11B H 0.1881 0.1878 0.7567 0.029 Uiso 1 1 calc R U
H11C H 0.0679 0.0650 0.6988 0.029 Uiso 1 1 calc R U
C2 C 0.33036(13) 0.27164(18) 0.64542(7) 0.0179(3) Uani 1 1 d . .
H2 H 0.3957 0.2665 0.6946 0.021 Uiso 1 1 calc R U
N3 N 0.37153(11) 0.30724(15) 0.57618(6) 0.0177(2) Uani 1 1 d . .
C4 C 0.24422(12) 0.30029(16) 0.52221(7) 0.0139(2) Uani 1 1 d . .
C5 C 0.12765(12) 0.25959(16) 0.56011(7) 0.0131(2) Uani 1 1 d . .
C1* C 0.08696(12) 0.30236(16) 0.39235(7) 0.0130(2) Uani 1 1 d . .
N1* N 0.06127(11) 0.32296(16) 0.31147(6) 0.0175(2) Uani 1 1 d . .
C2* C 0.17154(14) 0.3736(2) 0.27582(7) 0.0205(3) Uani 1 1 d . .
H2* H 0.1540 0.3876 0.2192 0.025 Uiso 1 1 calc R U
C3* C 0.31171(13) 0.40775(19) 0.31602(7) 0.0206(3) Uani 1 1 d . .
H3* H 0.3860 0.4475 0.2875 0.025 Uiso 1 1 calc R U
C4* C 0.34012(12) 0.38273(18) 0.39760(7) 0.0179(3) Uani 1 1 d . .
H4* H 0.4348 0.4028 0.4265 0.022 Uiso 1 1 calc R U
C5* C 0.22647(12) 0.32687(17) 0.43748(7) 0.0138(2) Uani 1 1 d . .
C6* C -0.01678(12) 0.23954(16) 0.51754(7) 0.0125(2) Uani 1 1 d . .
C7* C -0.14045(12) 0.20250(17) 0.55231(7) 0.0151(2) Uani 1 1 d . .
H7* H -0.1324 0.1906 0.6088 0.018 Uiso 1 1 calc R U
C8* C -0.27284(12) 0.18359(18) 0.50414(7) 0.0171(2) Uani 1 1 d . .
H8* H -0.3575 0.1593 0.5266 0.020 Uiso 1 1 calc R U
C9* C -0.27988(12) 0.20091(17) 0.42137(7) 0.0162(2) Uani 1 1 d . .
H9* H -0.3715 0.1855 0.3884 0.019 Uiso 1 1 calc R U
N10* N -0.16697(10) 0.23742(14) 0.38593(6) 0.0150(2) Uani 1 1 d . .
C10* C -0.03615(12) 0.25759(16) 0.43269(6) 0.0123(2) Uani 1 1 d . .

loop_
_atom_site_aniso_label
_atom_site_aniso_U_11
_atom_site_aniso_U_22
_atom_site_aniso_U_33
_atom_site_aniso_U_23
_atom_site_aniso_U_13
_atom_site_aniso_U_12
N1 0.0168(5) 0.0162(5) 0.0113(4) -0.0007(3) -0.0021(4) 0.0001(4)
C11 0.0246(6) 0.0221(6) 0.0118(5) -0.0003(4) 0.0019(5) 0.0021(5)
C2 0.0162(5) 0.0181(6) 0.0169(5) -0.0014(4) -0.0042(4) -0.0003(4)
N3 0.0149(5) 0.0186(5) 0.0177(5) -0.0006(4) -0.0033(4) -0.0014(4)
C4 0.0134(5) 0.0123(5) 0.0151(5) -0.0009(4) -0.0006(4) -0.0005(4)
C5 0.0149(5) 0.0120(5) 0.0113(5) -0.0008(4) -0.0012(4) 0.0006(4)
C1* 0.0138(5) 0.0118(5) 0.0129(5) -0.0005(4) 0.0006(4) 0.0002(4)
N1* 0.0195(5) 0.0194(5) 0.0131(5) 0.0004(4) 0.0018(4) -0.0003(4)
C2* 0.0236(6) 0.0239(6) 0.0149(5) 0.0005(5) 0.0054(5) 0.0005(5)
C3* 0.0206(6) 0.0209(6) 0.0224(6) -0.0002(5) 0.0100(5) -0.0008(5)
C4* 0.0152(5) 0.0171(6) 0.0217(6) -0.0018(4) 0.0039(4) -0.0009(4)
C5* 0.0140(5) 0.0122(5) 0.0147(5) -0.0010(4) 0.0009(4) -0.0002(4)
C6* 0.0135(5) 0.0105(5) 0.0130(5) -0.0010(4) 0.0002(4) 0.0010(4)
C7* 0.0165(5) 0.0144(5) 0.0143(5) 0.0002(4) 0.0021(4) 0.0012(4)
C8* 0.0137(5) 0.0165(6) 0.0211(6) -0.0002(4) 0.0035(4) -0.0001(4)
C9* 0.0123(5) 0.0162(5) 0.0190(5) -0.0016(4) -0.0004(4) 0.0007(4)
N10* 0.0136(5) 0.0150(5) 0.0150(5) -0.0011(4) -0.0012(4) 0.0010(3)
C10* 0.0131(5) 0.0108(5) 0.0121(5) -0.0008(4) -0.0005(4) 0.0007(4)

loop_
_atom_type_symbol
_atom_type_description
_atom_type_scat_dispersion_real
_atom_type_scat_dispersion_imag
_atom_type_scat_source
C C 0.0033 0.0016 'International Tables Vol C Tables 4.2.6.8 and 6.1.1.4'
H H 0.0000 0.0000 'International Tables Vol C Tables 4.2.6.8 and 6.1.1.4'
N N 0.0061 0.0033 'International Tables Vol C Tables 4.2.6.8 and 6.1.1.4'

loop_
_geom_angle_atom_site_label_1
_geom_angle_atom_site_label_2
_geom_angle_atom_site_label_3
_geom_angle
C2 N1 C5 106.43(10)
C2 N1 C11 123.79(10)
C5 N1 C11 129.69(10)
N3 C2 N1 113.77(10)
C2 N3 C4 103.56(10)
N3 C4 C5 111.32(10)
N3 C4 C5* 127.28(10)
C5 C4 C5* 121.40(10)
N1 C5 C4 104.92(10)
N1 C5 C6* 132.39(11)
C4 C5 C6* 122.68(10)
N1* C1* C5* 121.85(10)
N1* C1* C10* 117.94(10)
C5* C1* C10* 120.20(10)
C2* N1* C1* 117.64(10)
N1* C2* C3* 124.30(11)
C4* C3* C2* 118.71(11)
C3* C4* C5* 118.69(11)
C4* C5* C1* 118.74(10)
C4* C5* C4 123.03(10)
C1* C5* C4 118.20(10)
C7* C6* C10* 117.45(10)
C7* C6* C5 125.67(10)
C10* C6* C5 116.88(10)
C8* C7* C6* 119.67(11)
C7* C8* C9* 118.40(11)
N10* C9* C8* 124.16(11)
C9* N10* C10* 118.04(10)
N10* C10* C6* 122.28(10)
N10* C10* C1* 117.15(10)
C6* C10* C1* 120.57(10)

loop_
_geom_bond_atom_site_label_1
_geom_bond_atom_site_label_2
_geom_bond_distance
N1 C2 1.3593(16)
N1 C5 1.3767(14)
N1 C11 1.4552(15)
C2 N3 1.3157(16)
N3 C4 1.3795(14)
C4 C5 1.3842(16)
C4 C5* 1.4279(15)
C5 C6* 1.4321(15)
C1* N1* 1.3578(14)
C1* C5* 1.4120(15)
C1* C10* 1.4673(15)
N1* C2* 1.3262(15)
C2* C3* 1.3965(17)
C3* C4* 1.3733(17)
C4* C5* 1.4051(15)
C6* C7* 1.4077(16)
C6* C10* 1.4232(15)
C7* C8* 1.3745(16)
C8* C9* 1.3970(16)
C9* N10* 1.3242(15)
N10* C10* 1.3530(14)

loop_
_geom_hbond_atom_site_label_D
_geom_hbond_atom_site_label_H
_geom_hbond_atom_site_label_A
_geom_hbond_distance_DH
_geom_hbond_distance_HA
_geom_hbond_distance_DA
_geom_hbond_angle_DHA
_geom_hbond_site_symmetry_A
C2 H2 N1* 0.95 2.38 3.3158(16) 167.2 4_666
C11 H11B N10* 0.98 2.43 3.3808(15) 163.1 4_666
C11 H11B N10* 0.98 2.43 3.3808(15) 163.1 4_666
C2 H2 N1* 0.95 2.38 3.3158(16) 167.2 4_666

loop_
_geom_torsion_atom_site_label_1
_geom_torsion_atom_site_label_2
_geom_torsion_atom_site_label_3
_geom_torsion_atom_site_label_4
_geom_torsion
C5 N1 C2 N3 0.57(14)
C11 N1 C2 N3 177.42(10)
N1 C2 N3 C4 -0.22(13)
C2 N3 C4 C5 -0.22(13)
C2 N3 C4 C5* -179.28(11)
C2 N1 C5 C4 -0.65(12)
C11 N1 C5 C4 -177.25(11)
C2 N1 C5 C6* 178.25(12)
C11 N1 C5 C6* 1.6(2)
N3 C4 C5 N1 0.55(13)
C5* C4 C5 N1 179.68(10)
N3 C4 C5 C6* -178.48(10)
C5* C4 C5 C6* 0.65(17)
C5* C1* N1* C2* -2.12(17)
C10* C1* N1* C2* 176.54(11)
C1* N1* C2* C3* -0.27(19)
N1* C2* C3* C4* 1.9(2)
C2* C3* C4* C5* -1.01(18)
C3* C4* C5* C1* -1.21(17)
C3* C4* C5* C4 -178.93(11)
N1* C1* C5* C4* 2.87(17)
C10* C1* C5* C4* -175.75(10)
N1* C1* C5* C4 -179.29(10)
C10* C1* C5* C4 2.09(16)
N3 C4 C5* C4* -5.91(19)
C5 C4 C5* C4* 175.11(11)
N3 C4 C5* C1* 176.35(10)
C5 C4 C5* C1* -2.62(17)
N1 C5 C6* C7* 2.7(2)
C4 C5 C6* C7* -178.57(11)
N1 C5 C6* C10* -176.90(11)
C4 C5 C6* C10* 1.83(16)
C10* C6* C7* C8* 0.58(16)
C5 C6* C7* C8* -179.02(11)
C6* C7* C8* C9* 0.36(17)
C7* C8* C9* N10* -1.02(18)
C8* C9* N10* C10* 0.60(17)
C9* N10* C10* C6* 0.44(16)
C9* N10* C10* C1* -178.68(10)
C7* C6* C10* N10* -1.02(16)
C5 C6* C10* N10* 178.61(10)
C7* C6* C10* C1* 178.07(10)
C5 C6* C10* C1* -2.30(16)
N1* C1* C10* N10* 0.84(15)
C5* C1* C10* N10* 179.51(10)
N1* C1* C10* C6* -178.30(10)
C5* C1* C10* C6* 0.38(16)
